data_2222447
loop_
_publ_author_name
'Zheng, Chun-Yang'
'Sun, Ting-Quan'

_publ_section_title
;2-(4-<i>tert</i>-Butylphenyl)-1<i>H</i>-imidazo[4,5-<i>f</i>][1,10]phenanthroline
 sesquihydrate
;
_journal_coeditor_code SI2177
_journal_issue 7
_journal_name_full 'Acta Crystallographica Section E'
_journal_page_first o1471
_journal_paper_doi 10.1107/S1600536809020261
_journal_volume 65
_journal_year 2009
_chemical_formula_iupac 'C23 H20 N4, 1.5H2 O'
_chemical_formula_moiety 'C23 H20 N4, 1.5(H2 O)'
_chemical_formula_sum 'C23 H23 N4 O1.5'
_chemical_formula_weight 379.46
_chemical_name_systematic
;
2-(4-<i>tert</i>-Butylphenyl)-1<i>H</i>-imidazo[4,5-<i>f</i>][1,10]
phenanthroline sesquihydrate
;
_space_group_IT_number 96
_symmetry_cell_setting tetragonal
_symmetry_space_group_name_Hall 'P 4nw 2abw'
_symmetry_space_group_name_H-M 'P 43 21 2'
_atom_sites_solution_hydrogens geom
_atom_sites_solution_primary direct
_atom_sites_solution_secondary difmap
_audit_creation_method SHELXL-97
_cell_angle_alpha 90.00
_cell_angle_beta 90.00
_cell_angle_gamma 90.00
_cell_formula_units_Z 8
_cell_length_a 14.809(4)
_cell_length_b 14.809(4)
_cell_length_c 18.281(6)
_cell_measurement_reflns_used 5405
_cell_measurement_temperature 298(2)
_cell_measurement_theta_max 22.47
_cell_measurement_theta_min 2.24
_cell_volume 4009(2)
_computing_cell_refinement 'SAINT (Bruker, 1999)'
_computing_data_collection 'SMART (Bruker, 1997)'
_computing_data_reduction 'SAINT (Bruker, 1999)'
_computing_molecular_graphics 'SHELXTL (Sheldrick, 2008)'
_computing_publication_material 'SHELXTL (Sheldrick, 2008) and PLATON (Spek, 2009)'
_computing_structure_refinement 'SHELXL97 (Sheldrick, 2008)'
_computing_structure_solution 'SHELXS97 (Sheldrick, 2008)'
_diffrn_ambient_temperature 298(2)
_diffrn_measured_fraction_theta_full 1.000
_diffrn_measured_fraction_theta_max 1.000
_diffrn_measurement_device_type 'Bruker SMART CCD area-detector'
_diffrn_measurement_method '\f and \w'
_diffrn_radiation_monochromator graphite
_diffrn_radiation_source 'fine-focus sealed tube'
_diffrn_radiation_type MoK\a
_diffrn_radiation_wavelength 0.71073
_diffrn_reflns_av_R_equivalents 0.0542
_diffrn_reflns_av_sigmaI/netI 0.0190
_diffrn_reflns_limit_h_max 19
_diffrn_reflns_limit_h_min -19
_diffrn_reflns_limit_k_max 19
_diffrn_reflns_limit_k_min -19
_diffrn_reflns_limit_l_max 23
_diffrn_reflns_limit_l_min -23
_diffrn_reflns_number 46858
_diffrn_reflns_theta_full 27.50
_diffrn_reflns_theta_max 27.50
_diffrn_reflns_theta_min 1.94
_exptl_absorpt_coefficient_mu 0.081
_exptl_absorpt_correction_type none
_exptl_crystal_colour yellow
_exptl_crystal_density_diffrn 1.257
_exptl_crystal_density_method 'not measured'
_exptl_crystal_description block
_exptl_crystal_F_000 1608
_exptl_crystal_size_max 0.16
_exptl_crystal_size_mid 0.13
_exptl_crystal_size_min 0.10
_refine_diff_density_max 0.300
_refine_diff_density_min -0.153
_refine_ls_extinction_method none
_refine_ls_goodness_of_fit_ref 1.284
_refine_ls_hydrogen_treatment mixed
_refine_ls_matrix_type full
_refine_ls_number_parameters 304
_refine_ls_number_reflns 2670
_refine_ls_number_restraints 53
_refine_ls_restrained_S_all 1.300
_refine_ls_R_factor_all 0.0721
_refine_ls_R_factor_gt 0.0684
_refine_ls_shift/su_max 0.000
_refine_ls_shift/su_mean 0.000
_refine_ls_structure_factor_coef Fsqd
_refine_ls_weighting_details 'w=1/[\s^2^(Fo^2^)+(0.0765P)^2^+0.9688P] where P=(Fo^2^+2Fc^2^)/3'
_refine_ls_weighting_scheme calc
_refine_ls_wR_factor_gt 0.1643
_refine_ls_wR_factor_ref 0.1666
_reflns_number_gt 2508
_reflns_number_total 2670
_reflns_threshold_expression I>2\s(I)
_cod_data_source_file si2177.cif
_cod_data_source_block I
_cod_depositor_comments
;
The following automatic conversions were performed:
'_symmetry_cell_setting' value 'Tetragonal' changed to 'tetragonal'
according to '/home/saulius/struct/CIF-dictionaries/cif_core.dic'
dictionary named 'cif_core.dic' version 2.4.1 from 2010-06-29.

Automatic conversion script
Id: cif_fix_enum 1527 2010-12-29 10:47:43Z saulius 

The following automatic conversions were performed:

'_symmetry_cell_setting' value 'Tetragonal' changed to 'tetragonal'
according to /home/saulius/struct/CIF-dictionaries/cif_core.dic
dictionary named 'cif_core.dic' version 2.4.1 from 2010-06-29.

Automatic conversion script
Id: cif_fix_values 1715 2011-07-08 13:25:40Z adriana 
;
_cod_original_cell_volume 4009.1(19)
_cod_original_sg_symbol_Hall 'P4nw 2abw'
_cod_database_code 2222447
_cod_database_fobs_code 2222447

loop_
_symmetry_equiv_pos_as_xyz
'x, y, z'
'-x, -y, z+1/2'
'-y+1/2, x+1/2, z+3/4'
'y+1/2, -x+1/2, z+1/4'
'-x+1/2, y+1/2, -z+3/4'
'x+1/2, -y+1/2, -z+1/4'
'y, x, -z'
'-y, -x, -z+1/2'

loop_
_atom_site_type_symbol
_atom_site_label
_atom_site_fract_x
_atom_site_fract_y
_atom_site_fract_z
_atom_site_U_iso_or_equiv
_atom_site_adp_type
_atom_site_calc_flag
_atom_site_refinement_flags
_atom_site_occupancy
_atom_site_disorder_assembly
_atom_site_disorder_group
C C1 0.7310(2) 0.4019(2) 1.19064(17) 0.0436(7) Uani d . 1 . .
C C2 0.6832(2) 0.3733(2) 1.12626(16) 0.0412(7) Uani d . 1 . .
C C3 0.6074(2) 0.4156(2) 1.10102(16) 0.0392(7) Uani d . 1 . .
C C4 0.5709(2) 0.4934(2) 1.13671(16) 0.0399(7) Uani d . 1 . .
C C5 0.6151(2) 0.5242(2) 1.20079(17) 0.0424(7) Uani d . 1 . .
C C6 0.6959(2) 0.4778(2) 1.22760(17) 0.0453(8) Uani d . 1 . .
N N1 0.7345(2) 0.5111(2) 1.28912(17) 0.0593(9) Uani d . 1 . .
C C7 0.8061(3) 0.4692(3) 1.3142(2) 0.0723(13) Uani d . 1 . .
H H7 0.8325 0.4915 1.3567 0.087 Uiso calc R 1 . .
C C8 0.8453(3) 0.3944(4) 1.2822(3) 0.0760(14) Uani d . 1 . .
H H8 0.8961 0.3676 1.3027 0.091 Uiso calc R 1 . .
C C9 0.8074(3) 0.3605(3) 1.2194(2) 0.0623(10) Uani d . 1 . .
H H9 0.8325 0.3104 1.1965 0.075 Uiso calc R 1 . .
N N2 0.5840(2) 0.5952(2) 1.23928(16) 0.0505(7) Uani d . 1 . .
C C10 0.5114(3) 0.6373(3) 1.2156(2) 0.0538(9) Uani d . 1 . .
H H10 0.4901 0.6860 1.2428 0.065 Uiso calc R 1 . .
C C11 0.4647(3) 0.6138(3) 1.1531(2) 0.0569(9) Uani d . 1 . .
H H11 0.4139 0.6460 1.1385 0.068 Uiso calc R 1 . .
C C12 0.4950(2) 0.5420(2) 1.11298(19) 0.0504(8) Uani d . 1 . .
H H12 0.4654 0.5254 1.0702 0.060 Uiso calc R 1 . .
C C13 0.6348(2) 0.3069(2) 1.02710(16) 0.0416(7) Uani d . 1 . .
C C14 0.6341(2) 0.2461(2) 0.96339(16) 0.0426(7) Uani d . 1 . .
C C15 0.5563(2) 0.2359(2) 0.92178(18) 0.0480(8) Uani d . 1 . .
H H15 0.5038 0.2657 0.9359 0.058 Uiso calc R 1 . .
C C16 0.5553(3) 0.1825(2) 0.85987(18) 0.0500(8) Uani d . 1 . .
H H16 0.5020 0.1764 0.8335 0.060 Uiso calc R 1 . .
C C17 0.6319(3) 0.1377(2) 0.83626(18) 0.0510(9) Uani d . 1 A .
C C18 0.7096(3) 0.1491(3) 0.8774(2) 0.0616(11) Uani d . 1 . .
H H18 0.7623 0.1202 0.8627 0.074 Uiso calc R 1 . .
C C19 0.7112(3) 0.2021(3) 0.93992(19) 0.0566(10) Uani d . 1 . .
H H19 0.7646 0.2082 0.9663 0.068 Uiso calc R 1 . .
C C20 0.6326(3) 0.0806(3) 0.76548(19) 0.0646(11) Uani d D 1 . .
C C21 0.5375(4) 0.0646(6) 0.7367(4) 0.110(3) Uani d PDU 0.875(14) A 1
H H21A 0.5404 0.0291 0.6928 0.165 Uiso calc PR 0.875(14) A 1
H H21B 0.5094 0.1216 0.7262 0.165 Uiso calc PR 0.875(14) A 1
H H21C 0.5028 0.0331 0.7729 0.165 Uiso calc PR 0.875(14) A 1
C C22 0.6769(8) -0.0099(5) 0.7785(4) 0.122(4) Uani d PDU 0.875(14) A 1
H H22A 0.6722 -0.0460 0.7351 0.183 Uiso calc PR 0.875(14) A 1
H H22B 0.6472 -0.0401 0.8182 0.183 Uiso calc PR 0.875(14) A 1
H H22C 0.7394 -0.0010 0.7904 0.183 Uiso calc PR 0.875(14) A 1
C C23 0.6840(7) 0.1327(6) 0.7075(3) 0.125(4) Uani d PDU 0.875(14) A 1
H H23A 0.7410 0.1519 0.7269 0.188 Uiso calc PR 0.875(14) A 1
H H23B 0.6495 0.1846 0.6929 0.188 Uiso calc PR 0.875(14) A 1
H H23C 0.6940 0.0945 0.6658 0.188 Uiso calc PR 0.875(14) A 1
C C21' 0.565(3) 0.003(3) 0.765(3) 0.13(2) Uani d PDU 0.125(14) A 2
H H21D 0.5711 -0.0303 0.7199 0.188 Uiso calc PR 0.125(14) A 2
H H21E 0.5047 0.0268 0.7680 0.188 Uiso calc PR 0.125(14) A 2
H H21F 0.5762 -0.0362 0.8054 0.188 Uiso calc PR 0.125(14) A 2
C C22' 0.7261(17) 0.040(4) 0.752(3) 0.099(17) Uani d PDU 0.125(14) A 2
H H22D 0.7216 -0.0080 0.7169 0.149 Uiso calc PR 0.125(14) A 2
H H22E 0.7490 0.0154 0.7976 0.149 Uiso calc PR 0.125(14) A 2
H H22F 0.7664 0.0853 0.7347 0.149 Uiso calc PR 0.125(14) A 2
C C23' 0.612(4) 0.140(3) 0.6995(18) 0.12(2) Uani d PDU 0.125(14) A 2
H H23D 0.6390 0.1146 0.6565 0.174 Uiso calc PR 0.125(14) A 2
H H23E 0.6365 0.1996 0.7076 0.174 Uiso calc PR 0.125(14) A 2
H H23F 0.5479 0.1446 0.6929 0.174 Uiso calc PR 0.125(14) A 2
N N3 0.70020(19) 0.30431(19) 1.07917(14) 0.0433(6) Uani d D 1 . .
H H3 0.734(2) 0.2580(17) 1.086(2) 0.052 Uiso d D 1 . .
N N4 0.57632(19) 0.37297(18) 1.03858(13) 0.0417(6) Uani d . 1 . .
O O1 0.8076(2) 0.1575(2) 1.11023(13) 0.0661(9) Uani d D 1 . .
H H1A 0.852(2) 0.159(4) 1.0831(19) 0.099 Uiso d D 1 . .
H H1B 0.824(3) 0.140(4) 1.1511(13) 0.099 Uiso d D 1 . .
O O2 0.38586(17) 0.38586(17) 1.0000 0.0487(8) Uani d SD 1 . .
H H2A 0.4347(17) 0.366(3) 1.014(3) 0.073 Uiso d D 1 . .

loop_
_atom_site_aniso_label
_atom_site_aniso_U_11
_atom_site_aniso_U_22
_atom_site_aniso_U_33
_atom_site_aniso_U_12
_atom_site_aniso_U_13
_atom_site_aniso_U_23
C1 0.0486(18) 0.0470(18) 0.0354(14) -0.0038(15) -0.0049(13) 0.0075(13)
C2 0.0490(18) 0.0405(16) 0.0341(14) -0.0017(14) -0.0012(13) 0.0037(12)
C3 0.0475(17) 0.0393(15) 0.0307(13) -0.0020(13) -0.0058(12) 0.0041(12)
C4 0.0453(17) 0.0405(16) 0.0340(14) -0.0022(13) -0.0008(13) 0.0001(12)
C5 0.0510(18) 0.0420(17) 0.0342(14) -0.0069(14) 0.0002(13) 0.0027(12)
C6 0.0514(18) 0.0490(18) 0.0355(15) -0.0111(15) -0.0054(14) 0.0018(13)
N1 0.064(2) 0.069(2) 0.0451(15) -0.0063(17) -0.0158(15) -0.0029(15)
C7 0.079(3) 0.081(3) 0.057(2) -0.006(3) -0.031(2) -0.004(2)
C8 0.069(3) 0.086(3) 0.072(3) 0.010(3) -0.031(2) 0.002(3)
C9 0.062(2) 0.064(2) 0.061(2) 0.005(2) -0.0200(19) -0.0030(19)
N2 0.0604(18) 0.0486(16) 0.0425(14) -0.0071(13) -0.0021(14) -0.0057(13)
C10 0.061(2) 0.0452(18) 0.0552(19) -0.0009(16) 0.0023(18) -0.0122(17)
C11 0.060(2) 0.048(2) 0.062(2) 0.0087(17) -0.0095(18) -0.0069(17)
C12 0.058(2) 0.0471(18) 0.0459(17) 0.0003(16) -0.0133(16) -0.0037(15)
C13 0.0492(17) 0.0409(16) 0.0347(14) 0.0019(14) -0.0003(13) 0.0050(13)
C14 0.0523(18) 0.0408(16) 0.0349(14) 0.0042(14) -0.0006(14) 0.0033(13)
C15 0.0472(19) 0.0515(19) 0.0452(16) 0.0083(15) 0.0009(15) -0.0064(15)
C16 0.058(2) 0.051(2) 0.0408(16) 0.0000(17) -0.0041(16) -0.0042(15)
C17 0.073(2) 0.0489(19) 0.0317(14) 0.0097(17) 0.0009(16) -0.0007(14)
C18 0.066(2) 0.074(3) 0.0446(18) 0.029(2) -0.0004(18) -0.0092(18)
C19 0.056(2) 0.069(2) 0.0449(18) 0.0161(19) -0.0064(16) -0.0076(17)
C20 0.090(3) 0.069(3) 0.0340(17) 0.016(2) -0.0018(19) -0.0102(18)
C21 0.111(5) 0.131(7) 0.088(5) -0.003(5) -0.016(4) -0.068(5)
C22 0.194(10) 0.100(6) 0.072(4) 0.064(6) -0.030(5) -0.038(4)
C23 0.169(9) 0.162(8) 0.044(3) -0.053(7) 0.024(4) -0.020(4)
C21' 0.13(3) 0.12(3) 0.13(3) -0.006(19) -0.007(19) -0.019(19)
C22' 0.11(2) 0.10(2) 0.09(2) 0.019(17) -0.012(17) -0.026(18)
C23' 0.13(3) 0.11(3) 0.11(2) 0.003(19) -0.011(19) -0.014(18)
N3 0.0484(16) 0.0451(15) 0.0363(13) 0.0073(12) -0.0044(12) 0.0032(12)
N4 0.0514(15) 0.0418(14) 0.0319(11) 0.0064(12) -0.0039(12) -0.0008(11)
O1 0.0715(19) 0.086(2) 0.0412(12) 0.0343(17) 0.0099(13) 0.0085(14)
O2 0.0519(12) 0.0519(12) 0.0422(17) -0.0066(17) 0.0024(11) -0.0024(11)

loop_
_atom_type_symbol
_atom_type_description
_atom_type_scat_dispersion_real
_atom_type_scat_dispersion_imag
_atom_type_scat_source
C C 0.0033 0.0000 'International Tables Vol C Tables 4.2.6.8 and 6.1.1.4'
H H 0.0000 0.0000 'International Tables Vol C Tables 4.2.6.8 and 6.1.1.4'
N N 0.0061 0.0000 'International Tables Vol C Tables 4.2.6.8 and 6.1.1.4'
O O 0.0106 0.0000 'International Tables Vol C Tables 4.2.6.8 and 6.1.1.4'

loop_
_geom_angle_atom_site_label_1
_geom_angle_atom_site_label_2
_geom_angle_atom_site_label_3
_geom_angle_site_symmetry_1
_geom_angle_site_symmetry_3
_geom_angle
_geom_angle_publ_flag
C9 C1 C6 . . 118.0(3) ?
C9 C1 C2 . . 125.5(3) ?
C6 C1 C2 . . 116.4(3) ?
N3 C2 C3 . . 106.4(3) ?
N3 C2 C1 . . 130.4(3) ?
C3 C2 C1 . . 123.2(3) ?
C2 C3 N4 . . 110.1(3) ?
C2 C3 C4 . . 121.7(3) ?
N4 C3 C4 . . 128.2(3) ?
C12 C4 C5 . . 117.4(3) ?
C12 C4 C3 . . 125.1(3) ?
C5 C4 C3 . . 117.5(3) ?
N2 C5 C4 . . 121.7(3) ?
N2 C5 C6 . . 118.1(3) ?
C4 C5 C6 . . 120.2(3) ?
N1 C6 C1 . . 122.2(3) ?
N1 C6 C5 . . 116.9(3) ?
C1 C6 C5 . . 121.0(3) ?
C7 N1 C6 . . 117.4(4) ?
N1 C7 C8 . . 124.8(4) ?
N1 C7 H7 . . 117.6 ?
C8 C7 H7 . . 117.6 ?
C9 C8 C7 . . 118.5(4) ?
C9 C8 H8 . . 120.8 ?
C7 C8 H8 . . 120.8 ?
C8 C9 C1 . . 119.2(4) ?
C8 C9 H9 . . 120.4 ?
C1 C9 H9 . . 120.4 ?
C10 N2 C5 . . 118.5(3) ?
N2 C10 C11 . . 124.2(3) ?
N2 C10 H10 . . 117.9 ?
C11 C10 H10 . . 117.9 ?
C12 C11 C10 . . 118.4(4) ?
C12 C11 H11 . . 120.8 ?
C10 C11 H11 . . 120.8 ?
C11 C12 C4 . . 119.7(3) ?
C11 C12 H12 . . 120.1 ?
C4 C12 H12 . . 120.1 ?
N4 C13 N3 . . 112.1(3) ?
N4 C13 C14 . . 125.0(3) ?
N3 C13 C14 . . 122.8(3) ?
C19 C14 C15 . . 117.7(3) ?
C19 C14 C13 . . 121.8(3) ?
C15 C14 C13 . . 120.4(3) ?
C16 C15 C14 . . 121.3(3) ?
C16 C15 H15 . . 119.4 ?
C14 C15 H15 . . 119.4 ?
C15 C16 C17 . . 121.5(3) ?
C15 C16 H16 . . 119.3 ?
C17 C16 H16 . . 119.3 ?
C16 C17 C18 . . 117.0(3) ?
C16 C17 C20 . . 121.9(4) ?
C18 C17 C20 . . 121.1(3) ?
C17 C18 C19 . . 122.1(4) ?
C17 C18 H18 . . 119.0 ?
C19 C18 H18 . . 119.0 ?
C14 C19 C18 . . 120.5(4) ?
C14 C19 H19 . . 119.7 ?
C18 C19 H19 . . 119.7 ?
C22 C20 C23 . . 110.0(5) ?
C22 C20 C21 . . 108.5(5) ?
C23 C20 C21 . . 107.6(5) ?
C23 C20 C21' . . 135(2) ?
C22 C20 C23' . . 136.5(19) ?
C21' C20 C23' . . 107.3(10) ?
C21 C20 C22' . . 136.1(18) ?
C21' C20 C22' . . 107.1(9) ?
C23' C20 C22' . . 106.7(9) ?
C22 C20 C17 . . 110.9(3) ?
C23 C20 C17 . . 108.1(4) ?
C21 C20 C17 . . 111.7(4) ?
C21' C20 C17 . . 115(2) ?
C23' C20 C17 . . 110.1(19) ?
C22' C20 C17 . . 110.7(17) ?
C20 C21 H21A . . 109.5 ?
C20 C21 H21B . . 109.5 ?
C20 C21 H21C . . 109.5 ?
C20 C22 H22A . . 109.5 ?
C20 C22 H22B . . 109.5 ?
C20 C22 H22C . . 109.5 ?
C20 C23 H23A . . 109.5 ?
C20 C23 H23B . . 109.5 ?
C20 C23 H23C . . 109.5 ?
C20 C21' H21D . . 109.5 ?
C20 C21' H21E . . 109.5 ?
H21D C21' H21E . . 109.5 ?
C20 C21' H21F . . 109.5 ?
H21D C21' H21F . . 109.5 ?
H21E C21' H21F . . 109.5 ?
C20 C22' H22D . . 109.5 ?
C20 C22' H22E . . 109.5 ?
H22D C22' H22E . . 109.5 ?
C20 C22' H22F . . 109.5 ?
H22D C22' H22F . . 109.5 ?
H22E C22' H22F . . 109.5 ?
C20 C23' H23D . . 109.5 ?
C20 C23' H23E . . 109.5 ?
H23D C23' H23E . . 109.5 ?
C20 C23' H23F . . 109.5 ?
H23D C23' H23F . . 109.5 ?
H23E C23' H23F . . 109.5 ?
C13 N3 C2 . . 106.9(3) ?
C13 N3 H3 . . 123(3) ?
C2 N3 H3 . . 128(3) ?
C13 N4 C3 . . 104.5(3) ?
C13 N4 H2A . . 124.9(13) ?
C3 N4 H2A . . 121.2(13) ?
H3 O1 H1A . . 107(4) ?
H3 O1 H1B . . 128(4) ?
H1A O1 H1B . . 109(4) ?

loop_
_geom_bond_atom_site_label_1
_geom_bond_atom_site_label_2
_geom_bond_site_symmetry_2
_geom_bond_distance
_geom_bond_publ_flag
C1 C9 . 1.390(5) ?
C1 C6 . 1.411(5) ?
C1 C2 . 1.437(4) ?
C2 N3 . 1.360(4) ?
C2 C3 . 1.366(4) ?
C3 N4 . 1.383(4) ?
C3 C4 . 1.431(5) ?
C4 C12 . 1.403(5) ?
C4 C5 . 1.418(4) ?
C5 N2 . 1.346(4) ?
C5 C6 . 1.465(5) ?
C6 N1 . 1.354(4) ?
N1 C7 . 1.312(6) ?
C7 C8 . 1.381(7) ?
C7 H7 . 0.9300 ?
C8 C9 . 1.372(6) ?
C8 H8 . 0.9300 ?
C9 H9 . 0.9300 ?
N2 C10 . 1.316(5) ?
C10 C11 . 1.382(5) ?
C10 H10 . 0.9300 ?
C11 C12 . 1.367(5) ?
C11 H11 . 0.9300 ?
C12 H12 . 0.9300 ?
C13 N4 . 1.323(4) ?
C13 N3 . 1.359(4) ?
C13 C14 . 1.472(4) ?
C14 C19 . 1.383(5) ?
C14 C15 . 1.389(5) ?
C15 C16 . 1.381(5) ?
C15 H15 . 0.9300 ?
C16 C17 . 1.383(5) ?
C16 H16 . 0.9300 ?
C17 C18 . 1.384(6) ?
C17 C20 . 1.545(5) ?
C18 C19 . 1.387(5) ?
C18 H18 . 0.9300 ?
C19 H19 . 0.9300 ?
C20 C22 . 1.511(6) ?
C20 C23 . 1.516(6) ?
C20 C21 . 1.522(6) ?
C20 C21' . 1.524(10) ?
C20 C23' . 1.527(10) ?
C20 C22' . 1.532(10) ?
C21 H21A . 0.9600 ?
C21 H21B . 0.9600 ?
C21 H21C . 0.9600 ?
C22 H22A . 0.9600 ?
C22 H22B . 0.9600 ?
C22 H22C . 0.9600 ?
C23 H23A . 0.9600 ?
C23 H23B . 0.9600 ?
C23 H23C . 0.9600 ?
C21' H21D . 0.9600 ?
C21' H21E . 0.9600 ?
C21' H21F . 0.9600 ?
C22' H22D . 0.9600 ?
C22' H22E . 0.9600 ?
C22' H22F . 0.9600 ?
C23' H23D . 0.9600 ?
C23' H23E . 0.9600 ?
C23' H23F . 0.9600 ?
N3 H3 . 0.86(3) ?
O1 H1A . 0.83(3) ?
O1 H1B . 0.83(3) ?
O2 H2A . 0.82(3) ?

loop_
_geom_hbond_atom_site_label_D
_geom_hbond_atom_site_label_H
_geom_hbond_atom_site_label_A
_geom_hbond_site_symmetry_A
_geom_hbond_distance_DH
_geom_hbond_distance_HA
_geom_hbond_distance_DA
_geom_hbond_angle_DHA
O1 H1A N1 3_644 0.83(3) 2.45(3) 3.193(5) 151(5)
O1 H1A N2 3_644 0.83(3) 2.19(4) 2.853(4) 137(5)
O1 H1B O2 4 0.83(3) 2.065(16) 2.878(3) 168(5)
O2 H2A N4 . 0.82(3) 2.15(2) 2.914(4) 156(5)
N3 H3 O1 . 0.86(3) 1.90(3) 2.754(4) 176(4)
C12 H12 N4 7_557 0.93 2.53 3.346(4) 146.9
